data_7238205
loop_
_publ_author_name
'Wang, Ting'
'Wang, He-Fang'
'Yan, Xiu-Ping'

_publ_section_title
;
 Fabrication of anion complexes from
 5,6-dihydrodiindolo[3,2-a:2&#x2032;,3&#x2032;-c]phenazine as a building
 block
;
_journal_issue 10
_journal_name_full CrystEngComm
_journal_page_first 3177
_journal_paper_doi 10.1039/b927229a
_journal_volume 12
_journal_year 2010
_chemical_formula_sum 'C40 H51 N5 O4 S'
_chemical_formula_weight 697.92
_chemical_name_common DIPZ+HSO4
_space_group_IT_number 15
_space_group_name_Hall '-C 2yc'
_space_group_name_H-M_alt 'C 1 2/c 1'
_symmetry_cell_setting monoclinic
_symmetry_space_group_name_H-M 'C 1 2/c 1'
_atom_sites_solution_hydrogens geom
_atom_sites_solution_primary direct
_atom_sites_solution_secondary difmap
_audit_creation_method SHELXL-97
_cell_angle_alpha 90.00
_cell_angle_beta 95.70(3)
_cell_angle_gamma 90.00
_cell_formula_units_Z 8
_cell_length_a 41.692(8)
_cell_length_b 8.3351(17)
_cell_length_c 22.227(4)
_cell_measurement_reflns_used 17024
_cell_measurement_temperature 293(2)
_cell_measurement_theta_max 27.53
_cell_measurement_theta_min 3.00
_cell_volume 7686(3)
_computing_cell_refinement 'rapid auto'
_computing_data_collection 'rapid auto'
_computing_data_reduction 'rapid auto'
_computing_molecular_graphics 'Bruker SHELXTL'
_computing_publication_material 'Bruker SHELXTL'
_computing_structure_refinement 'SHELXL-97 (Sheldrick, 1997)'
_computing_structure_solution 'SHELXS-97 (Sheldrick, 1990)'
_diffrn_ambient_temperature 293(2)
_diffrn_measured_fraction_theta_full 0.998
_diffrn_measured_fraction_theta_max 0.998
_diffrn_measurement_device_type oscillation
_diffrn_measurement_method '\w scans'
_diffrn_radiation_monochromator graphite
_diffrn_radiation_source 'rigaku r-aixs rapid IP area detector'
_diffrn_radiation_type MoK\a
_diffrn_radiation_wavelength 0.71073
_diffrn_reflns_av_R_equivalents 0.0503
_diffrn_reflns_av_sigmaI/netI 0.0432
_diffrn_reflns_limit_h_max 49
_diffrn_reflns_limit_h_min -49
_diffrn_reflns_limit_k_max 9
_diffrn_reflns_limit_k_min -9
_diffrn_reflns_limit_l_max 26
_diffrn_reflns_limit_l_min -23
_diffrn_reflns_number 29260
_diffrn_reflns_theta_full 25.02
_diffrn_reflns_theta_max 25.02
_diffrn_reflns_theta_min 3.04
_exptl_absorpt_coefficient_mu 0.130
_exptl_absorpt_correction_T_max 0.9871
_exptl_absorpt_correction_T_min 0.9744
_exptl_absorpt_correction_type multi-scan
_exptl_absorpt_process_details sadabs
_exptl_crystal_density_diffrn 1.206
_exptl_crystal_density_method 'not measured'
_exptl_crystal_F_000 2992
_exptl_crystal_size_max 0.20
_exptl_crystal_size_mid 0.16
_exptl_crystal_size_min 0.10
_refine_diff_density_max 0.739
_refine_diff_density_min -0.426
_refine_diff_density_rms 0.047
_refine_ls_extinction_coef 0.0012(3)
_refine_ls_extinction_expression Fc^*^=kFc[1+0.001xFc^2^\l^3^/sin(2\q)]^-1/4^
_refine_ls_extinction_method SHELXL
_refine_ls_goodness_of_fit_ref 1.057
_refine_ls_hydrogen_treatment mixed
_refine_ls_matrix_type full
_refine_ls_number_parameters 516
_refine_ls_number_reflns 6768
_refine_ls_number_restraints 5
_refine_ls_restrained_S_all 1.070
_refine_ls_R_factor_all 0.1007
_refine_ls_R_factor_gt 0.0686
_refine_ls_shift/su_max 0.010
_refine_ls_shift/su_mean 0.000
_refine_ls_structure_factor_coef Fsqd
_refine_ls_weighting_details 'calc w=1/[\s^2^(Fo^2^)+(0.1146P)^2^+5.3528P] where P=(Fo^2^+2Fc^2^)/3'
_refine_ls_weighting_scheme calc
_refine_ls_wR_factor_gt 0.1930
_refine_ls_wR_factor_ref 0.2171
_reflns_number_gt 4429
_reflns_number_total 6768
_reflns_threshold_expression >2sigma(I)
_cod_data_source_file b927229a.txt
_cod_data_source_block b
_cod_depositor_comments
;
The following automatic conversions were performed:

data item '_exptl_absorpt_correction_type' value 'MULTI-SCAN' was
changed to 'multi-scan' in accordance with the
/home/saulius/struct/COD-crude-data/automatic-downloads/DataCite-retrospective/RSC/depositions/lib/dictionaries/cif_core.dic
dictionary named 'cif_core.dic' version 2.4.2 last updated on
2011-04-26.

data item '_symmetry_cell_setting' value 'Monoclinic' was changed to
'monoclinic' in accordance with the
/home/saulius/struct/COD-crude-data/automatic-downloads/DataCite-retrospective/RSC/depositions/lib/dictionaries/cif_core.dic
dictionary named 'cif_core.dic' version 2.4.2 last updated on
2011-04-26.

Automatic conversion script
Id: cif_fix_values 6909 2019-04-08 15:41:33Z antanas 
;
_cod_original_sg_symbol_H-M C2/c
_cod_database_code 7238205

loop_
_symmetry_equiv_pos_as_xyz
'x, y, z'
'-x, y, -z+1/2'
'x+1/2, y+1/2, z'
'-x+1/2, y+1/2, -z+1/2'
'-x, -y, -z'
'x, -y, z-1/2'
'-x+1/2, -y+1/2, -z'
'x+1/2, -y+1/2, z-1/2'

loop_
_atom_site_label
_atom_site_type_symbol
_atom_site_fract_x
_atom_site_fract_y
_atom_site_fract_z
_atom_site_U_iso_or_equiv
_atom_site_adp_type
_atom_site_occupancy
_atom_site_symmetry_multiplicity
_atom_site_calc_flag
_atom_site_refinement_flags
C1 C 0.13674(7) 0.0372(4) 0.88686(13) 0.0560(7) Uani 1 1 d .
C2 C 0.15569(7) 0.0343(4) 0.98349(13) 0.0557(7) Uani 1 1 d .
C3 C 0.15928(9) 0.0184(4) 1.04600(14) 0.0648(8) Uani 1 1 d .
C4 C 0.18854(9) 0.0562(4) 1.07615(15) 0.0702(9) Uani 1 1 d .
C5 C 0.21397(10) 0.1076(5) 1.04507(15) 0.0755(10) Uani 1 1 d .
C6 C 0.21056(8) 0.1244(4) 0.98292(14) 0.0662(8) Uani 1 1 d .
C7 C 0.18089(7) 0.0889(4) 0.95122(12) 0.0552(7) Uani 1 1 d .
C8 C 0.16824(7) 0.0924(3) 0.88872(12) 0.0535(7) Uani 1 1 d .
C9 C 0.18137(7) 0.1415(4) 0.83450(12) 0.0542(7) Uani 1 1 d .
C10 C 0.22229(7) 0.2395(4) 0.78424(13) 0.0597(8) Uani 1 1 d .
C11 C 0.25448(8) 0.2947(5) 0.78437(16) 0.0739(10) Uani 1 1 d .
C12 C 0.26594(9) 0.3406(5) 0.73221(17) 0.0809(10) Uani 1 1 d .
C13 C 0.24641(10) 0.3347(5) 0.67784(17) 0.0810(11) Uani 1 1 d .
C14 C 0.21562(9) 0.2821(5) 0.67544(16) 0.0731(9) Uani 1 1 d .
C15 C 0.20263(7) 0.2307(4) 0.72906(13) 0.0587(7) Uani 1 1 d .
C16 C 0.16112(7) 0.1315(3) 0.77756(12) 0.0524(7) Uani 1 1 d .
C17 C 0.12893(7) 0.0730(4) 0.77774(12) 0.0546(7) Uani 1 1 d .
C18 C 0.10340(7) 0.0468(4) 0.73064(13) 0.0590(7) Uani 1 1 d .
C19 C 0.09991(9) 0.0670(4) 0.66802(14) 0.0672(9) Uani 1 1 d .
C20 C 0.07132(10) 0.0251(5) 0.63579(18) 0.0829(11) Uani 1 1 d .
C21 C 0.04595(11) -0.0351(6) 0.6652(2) 0.0924(13) Uani 1 1 d .
C22 C 0.04834(9) -0.0549(6) 0.72636(19) 0.0839(11) Uani 1 1 d .
C23 C 0.07721(7) -0.0146(4) 0.75872(14) 0.0664(8) Uani 1 1 d .
C24 C 0.11711(7) 0.0259(4) 0.83094(13) 0.0562(7) Uani 1 1 d .
C25 C 0.11955(10) 0.3588(5) 0.10733(19) 0.0902(11) Uani 1 1 d .
H25A H 0.1032 0.2798 0.1140 0.108 Uiso 1 1 calc R
H25B H 0.1378 0.3016 0.0940 0.108 Uiso 1 1 calc R
C26 C 0.13017(12) 0.4384(5) 0.1669(2) 0.1019(13) Uani 1 1 d .
H26A H 0.1452 0.5236 0.1601 0.122 Uiso 1 1 calc R
H26B H 0.1115 0.4870 0.1825 0.122 Uiso 1 1 calc R
C27 C 0.14544(15) 0.3288(6) 0.2125(3) 0.1276(18) Uani 1 1 d .
H27A H 0.1644 0.2841 0.1968 0.153 Uiso 1 1 calc R
H27B H 0.1307 0.2407 0.2169 0.153 Uiso 1 1 calc R
C28 C 0.15531(15) 0.3930(7) 0.2731(2) 0.1300(18) Uani 1 1 d .
H28A H 0.1743 0.4573 0.2718 0.195 Uiso 1 1 calc R
H28B H 0.1598 0.3058 0.3009 0.195 Uiso 1 1 calc R
H28C H 0.1383 0.4578 0.2861 0.195 Uiso 1 1 calc R
C29 C 0.07672(10) 0.5610(5) 0.0749(2) 0.0879(11) Uani 1 1 d .
H29A H 0.0831 0.6193 0.1119 0.105 Uiso 1 1 calc R
H29B H 0.0703 0.6395 0.0437 0.105 Uiso 1 1 calc R
C30 C 0.04817(12) 0.4590(6) 0.0845(3) 0.1215(16) Uani 1 1 d .
H30A H 0.0551 0.3697 0.1106 0.146 Uiso 1 1 calc R
H30B H 0.0392 0.4155 0.0460 0.146 Uiso 1 1 calc R
C31 C 0.02220(15) 0.5518(9) 0.1127(3) 0.145(2) Uani 1 1 d .
H31A H 0.0197 0.6562 0.0935 0.174 Uiso 1 1 calc R
H31B H 0.0019 0.4951 0.1051 0.174 Uiso 1 1 calc R
C32 C 0.0293(2) 0.5730(11) 0.1756(3) 0.189(3) Uani 1 1 d .
H32A H 0.0262 0.4734 0.1959 0.283 Uiso 1 1 calc R
H32B H 0.0152 0.6529 0.1896 0.283 Uiso 1 1 calc R
H32C H 0.0512 0.6071 0.1841 0.283 Uiso 1 1 calc R
C33 C 0.09609(11) 0.3672(5) 0.0011(2) 0.0962(12) Uani 1 1 d .
H33A H 0.1148 0.3086 -0.0095 0.115 Uiso 1 1 calc R
H33B H 0.0804 0.2890 0.0118 0.115 Uiso 1 1 calc R
C34 C 0.08185(14) 0.4587(7) -0.0540(2) 0.1242(18) Uani 1 1 d .
H34A H 0.0600 0.4903 -0.0478 0.149 Uiso 1 1 calc R
H34B H 0.0943 0.5559 -0.0578 0.149 Uiso 1 1 calc R
C35 C 0.08111(18) 0.3709(8) -0.1091(3) 0.157(2) Uani 1 1 d .
H35A H 0.0676 0.2774 -0.1056 0.189 Uiso 1 1 calc R
H35B H 0.1028 0.3324 -0.1130 0.189 Uiso 1 1 calc R
C36 C 0.06955(18) 0.4553(10) -0.1659(3) 0.170(3) Uani 1 1 d .
H36A H 0.0498 0.5105 -0.1606 0.255 Uiso 1 1 calc R
H36B H 0.0658 0.3787 -0.1981 0.255 Uiso 1 1 calc R
H36C H 0.0855 0.5313 -0.1757 0.255 Uiso 1 1 calc R
C37 C 0.13103(10) 0.5907(5) 0.0425(2) 0.0894(11) Uani 1 1 d .
H37A H 0.1361 0.6572 0.0780 0.107 Uiso 1 1 calc R
H37B H 0.1217 0.6598 0.0103 0.107 Uiso 1 1 calc R
C38 C 0.16185(13) 0.5215(7) 0.0241(3) 0.1312(19) Uani 1 1 d .
H38A H 0.1754 0.4909 0.0603 0.157 Uiso 1 1 calc R
H38B H 0.1568 0.4247 0.0008 0.157 Uiso 1 1 calc R
C39 C 0.1799(2) 0.6271(8) -0.0110(5) 0.223(5) Uani 1 1 d D
H39A H 0.1640 0.6802 -0.0392 0.268 Uiso 1 1 calc R
H39B H 0.1886 0.7093 0.0168 0.268 Uiso 1 1 calc R
C40 C 0.2052(3) 0.5827(10) -0.0450(5) 0.250(5) Uani 1 1 d D
H40A H 0.2188 0.5061 -0.0227 0.375 Uiso 1 1 calc R
H40B H 0.2176 0.6760 -0.0531 0.375 Uiso 1 1 calc R
H40C H 0.1965 0.5358 -0.0826 0.375 Uiso 1 1 calc R
H1 H 0.1102(5) -0.032(4) 0.9543(17) 0.096(12) Uiso 1 1 d D
H2 H 0.0731(7) -0.059(4) 0.8470(12) 0.075(10) Uiso 1 1 d D
H3 H 0.1408(8) -0.019(3) 1.0648(13) 0.061(8) Uiso 1 1 d .
H4 H 0.1914(8) 0.044(4) 1.1178(17) 0.076(10) Uiso 1 1 d .
H5 H 0.2353(9) 0.124(4) 1.0668(17) 0.091(11) Uiso 1 1 d .
H6 H 0.2281(8) 0.158(4) 0.9572(14) 0.072(9) Uiso 1 1 d .
H11 H 0.2674(8) 0.291(4) 0.8218(15) 0.073(10) Uiso 1 1 d .
H12 H 0.2896(11) 0.384(5) 0.7324(18) 0.107(13) Uiso 1 1 d .
H13 H 0.2540(9) 0.362(5) 0.6439(18) 0.095(12) Uiso 1 1 d .
H14 H 0.2030(8) 0.270(4) 0.6384(15) 0.069(9) Uiso 1 1 d .
H19 H 0.1174(8) 0.108(4) 0.6501(14) 0.064(9) Uiso 1 1 d .
H20 H 0.0708(8) 0.044(4) 0.5913(17) 0.079(10) Uiso 1 1 d .
H21 H 0.0291(11) -0.059(5) 0.6420(19) 0.102(14) Uiso 1 1 d .
H22 H 0.0338(9) -0.098(4) 0.7466(15) 0.068(10) Uiso 1 1 d .
H3A H -0.0043(17) 0.138(8) 0.500(3) 0.19(2) Uiso 1 1 d .
N1 N 0.12926(6) 0.0020(3) 0.94357(11) 0.0597(6) Uani 1 1 d D
N2 N 0.08618(6) -0.0269(4) 0.81991(12) 0.0678(7) Uani 1 1 d D
N3 N 0.17200(6) 0.1769(3) 0.72572(10) 0.0591(6) Uani 1 1 d .
N4 N 0.21145(6) 0.1952(3) 0.83723(10) 0.0584(6) Uani 1 1 d .
N5 N 0.10611(7) 0.4698(3) 0.05646(14) 0.0793(8) Uani 1 1 d .
O1 O 0.07241(6) 0.1134(4) 0.47943(13) 0.1006(9) Uani 1 1 d D
O2 O 0.03611(7) 0.0826(6) 0.39390(12) 0.1568(18) Uani 1 1 d D
O3 O 0.01803(6) 0.1876(3) 0.48411(12) 0.0879(8) Uani 1 1 d D
O4 O 0.03417(8) -0.0864(4) 0.4810(2) 0.1406(15) Uani 1 1 d D
S1 S 0.040398(18) 0.07526(11) 0.45677(4) 0.0688(3) Uani 1 1 d D

loop_
_atom_site_aniso_label
_atom_site_aniso_U_11
_atom_site_aniso_U_22
_atom_site_aniso_U_33
_atom_site_aniso_U_23
_atom_site_aniso_U_13
_atom_site_aniso_U_12
C1 0.0511(16) 0.0697(18) 0.0473(16) -0.0024(14) 0.0061(13) 0.0037(14)
C2 0.0550(17) 0.0635(17) 0.0484(16) 0.0023(13) 0.0043(13) 0.0039(14)
C3 0.076(2) 0.069(2) 0.0498(17) 0.0024(15) 0.0099(16) -0.0013(17)
C4 0.085(3) 0.080(2) 0.0438(17) 0.0037(16) -0.0031(17) -0.0035(18)
C5 0.072(2) 0.095(3) 0.057(2) 0.0016(18) -0.0101(17) -0.009(2)
C6 0.0601(19) 0.086(2) 0.0507(17) 0.0012(16) -0.0009(15) -0.0041(17)
C7 0.0560(17) 0.0628(17) 0.0460(15) -0.0008(13) 0.0007(13) 0.0012(14)
C8 0.0474(16) 0.0673(18) 0.0453(15) -0.0027(13) 0.0017(12) 0.0025(14)
C9 0.0514(17) 0.0636(17) 0.0476(16) -0.0046(13) 0.0046(13) 0.0030(14)
C10 0.0574(17) 0.0707(19) 0.0515(17) -0.0042(14) 0.0070(13) -0.0046(15)
C11 0.062(2) 0.098(3) 0.061(2) -0.0050(19) 0.0058(17) -0.0191(19)
C12 0.069(2) 0.097(3) 0.077(2) -0.001(2) 0.0134(19) -0.026(2)
C13 0.083(3) 0.101(3) 0.062(2) 0.005(2) 0.0188(19) -0.021(2)
C14 0.076(2) 0.093(2) 0.0518(19) 0.0017(17) 0.0088(17) -0.0143(19)
C15 0.0578(18) 0.0674(18) 0.0509(16) -0.0024(14) 0.0061(13) -0.0025(15)
C16 0.0493(16) 0.0648(17) 0.0426(15) -0.0033(13) 0.0018(12) 0.0035(13)
C17 0.0490(16) 0.0679(18) 0.0461(15) -0.0044(13) 0.0014(12) 0.0045(14)
C18 0.0507(17) 0.0714(19) 0.0538(17) -0.0073(14) 0.0003(13) 0.0048(14)
C19 0.066(2) 0.081(2) 0.0524(18) -0.0036(16) -0.0040(16) 0.0043(18)
C20 0.084(3) 0.100(3) 0.061(2) -0.006(2) -0.016(2) 0.005(2)
C21 0.068(3) 0.119(3) 0.083(3) -0.011(2) -0.025(2) -0.001(2)
C22 0.056(2) 0.117(3) 0.076(3) -0.005(2) -0.0057(19) -0.010(2)
C23 0.0501(17) 0.089(2) 0.0586(19) -0.0066(17) -0.0022(14) 0.0033(16)
C24 0.0456(16) 0.0727(19) 0.0498(16) -0.0042(14) 0.0021(13) 0.0023(14)
C25 0.089(3) 0.068(2) 0.111(3) 0.011(2) -0.001(2) 0.006(2)
C26 0.119(4) 0.091(3) 0.094(3) 0.009(2) -0.002(3) 0.010(3)
C27 0.149(5) 0.101(3) 0.125(4) 0.021(3) -0.027(3) -0.009(3)
C28 0.146(5) 0.137(4) 0.105(4) 0.019(3) 0.002(3) 0.008(4)
C29 0.090(3) 0.076(2) 0.098(3) 0.001(2) 0.013(2) 0.015(2)
C30 0.089(3) 0.129(4) 0.150(4) -0.007(3) 0.026(3) -0.002(3)
C31 0.121(4) 0.189(6) 0.130(5) 0.025(4) 0.034(4) 0.014(4)
C32 0.193(7) 0.255(9) 0.121(5) 0.000(5) 0.031(5) 0.009(6)
C33 0.094(3) 0.085(3) 0.107(3) -0.022(2) 0.000(2) 0.010(2)
C34 0.131(4) 0.123(4) 0.113(4) -0.031(3) -0.015(3) 0.031(3)
C35 0.201(7) 0.162(5) 0.107(4) -0.019(4) 0.003(4) 0.047(5)
C36 0.161(6) 0.244(8) 0.105(4) -0.004(5) 0.011(4) 0.011(5)
C37 0.096(3) 0.078(2) 0.095(3) -0.002(2) 0.012(2) -0.008(2)
C38 0.105(4) 0.133(4) 0.162(5) -0.028(4) 0.046(3) -0.014(3)
C39 0.204(8) 0.121(5) 0.374(13) 0.001(6) 0.178(9) 0.012(5)
C40 0.295(12) 0.167(7) 0.320(13) -0.035(7) 0.197(11) -0.040(7)
N1 0.0493(15) 0.0814(17) 0.0483(14) 0.0012(12) 0.0052(11) -0.0027(13)
N2 0.0468(15) 0.100(2) 0.0561(16) -0.0035(14) 0.0051(12) -0.0066(14)
N3 0.0571(15) 0.0720(16) 0.0482(13) -0.0019(12) 0.0060(11) 0.0006(12)
N4 0.0520(14) 0.0755(16) 0.0474(13) -0.0035(11) 0.0037(10) -0.0057(12)
N5 0.078(2) 0.0667(17) 0.092(2) -0.0034(15) 0.0052(16) 0.0057(15)
O1 0.0534(14) 0.146(2) 0.102(2) -0.0328(18) 0.0046(13) 0.0059(15)
O2 0.087(2) 0.325(6) 0.0576(17) -0.012(2) 0.0033(14) 0.041(3)
O3 0.0694(16) 0.0900(17) 0.1081(19) -0.0045(14) 0.0270(14) 0.0131(13)
O4 0.104(2) 0.084(2) 0.247(5) -0.001(2) 0.083(3) 0.0051(17)
S1 0.0480(5) 0.0944(7) 0.0654(5) -0.0086(4) 0.0122(4) -0.0010(4)

loop_
_atom_type_symbol
_atom_type_description
_atom_type_scat_dispersion_real
_atom_type_scat_dispersion_imag
_atom_type_scat_source
C C 0.0033 0.0016 'International Tables Vol C Tables 4.2.6.8 and 6.1.1.4'
H H 0.0000 0.0000 'International Tables Vol C Tables 4.2.6.8 and 6.1.1.4'
N N 0.0061 0.0033 'International Tables Vol C Tables 4.2.6.8 and 6.1.1.4'
O O 0.0106 0.0060 'International Tables Vol C Tables 4.2.6.8 and 6.1.1.4'
S S 0.1246 0.1234 'International Tables Vol C Tables 4.2.6.8 and 6.1.1.4'

loop_
_geom_angle_atom_site_label_1
_geom_angle_atom_site_label_2
_geom_angle_atom_site_label_3
_geom_angle
N1 C1 C8 110.3(3)
N1 C1 C24 129.1(3)
C8 C1 C24 120.6(3)
N1 C2 C3 129.0(3)
N1 C2 C7 109.1(2)
C3 C2 C7 122.0(3)
C4 C3 C2 118.0(3)
C4 C3 H3 125.0(18)
C2 C3 H3 117.0(18)
C3 C4 C5 121.0(3)
C3 C4 H4 119(2)
C5 C4 H4 120(2)
C6 C5 C4 121.4(3)
C6 C5 H5 118(2)
C4 C5 H5 120(2)
C5 C6 C7 118.8(3)
C5 C6 H6 125.8(18)
C7 C6 H6 115.3(18)
C6 C7 C2 118.8(3)
C6 C7 C8 135.0(3)
C2 C7 C8 106.2(2)
C1 C8 C9 120.6(3)
C1 C8 C7 106.1(2)
C9 C8 C7 133.3(3)
N4 C9 C8 119.8(3)
N4 C9 C16 121.6(2)
C8 C9 C16 118.6(3)
N4 C10 C15 121.9(3)
N4 C10 C11 119.0(3)
C15 C10 C11 119.2(3)
C12 C11 C10 120.3(3)
C12 C11 H11 123(2)
C10 C11 H11 117(2)
C11 C12 C13 120.6(4)
C11 C12 H12 120(2)
C13 C12 H12 119(2)
C14 C13 C12 121.2(3)
C14 C13 H13 118(3)
C12 C13 H13 120(3)
C13 C14 C15 120.2(3)
C13 C14 H14 121.2(19)
C15 C14 H14 118.4(19)
N3 C15 C10 122.1(3)
N3 C15 C14 119.4(3)
C10 C15 C14 118.5(3)
N3 C16 C17 120.0(2)
N3 C16 C9 121.2(3)
C17 C16 C9 118.8(2)
C24 C17 C16 120.9(3)
C24 C17 C18 106.2(3)
C16 C17 C18 132.8(3)
C19 C18 C23 118.5(3)
C19 C18 C17 135.0(3)
C23 C18 C17 106.5(3)
C20 C19 C18 119.3(4)
C20 C19 H19 123(2)
C18 C19 H19 118(2)
C19 C20 C21 120.5(4)
C19 C20 H20 114(2)
C21 C20 H20 125(2)
C22 C21 C20 122.0(4)
C22 C21 H21 123(3)
C20 C21 H21 115(3)
C21 C22 C23 117.6(4)
C21 C22 H22 126(2)
C23 C22 H22 117(2)
N2 C23 C22 129.3(3)
N2 C23 C18 108.6(3)
C22 C23 C18 122.2(3)
N2 C24 C17 110.4(3)
N2 C24 C1 129.1(3)
C17 C24 C1 120.4(3)
C26 C25 N5 116.0(3)
C26 C25 H25A 108.3
N5 C25 H25A 108.3
C26 C25 H25B 108.3
N5 C25 H25B 108.3
H25A C25 H25B 107.4
C27 C26 C25 113.8(4)
C27 C26 H26A 108.8
C25 C26 H26A 108.8
C27 C26 H26B 108.8
C25 C26 H26B 108.8
H26A C26 H26B 107.7
C26 C27 C28 118.1(5)
C26 C27 H27A 107.8
C28 C27 H27A 107.8
C26 C27 H27B 107.8
C28 C27 H27B 107.8
H27A C27 H27B 107.1
C27 C28 H28A 109.5
C27 C28 H28B 109.5
H28A C28 H28B 109.5
C27 C28 H28C 109.5
H28A C28 H28C 109.5
H28B C28 H28C 109.5
C30 C29 N5 115.2(3)
C30 C29 H29A 108.5
N5 C29 H29A 108.5
C30 C29 H29B 108.5
N5 C29 H29B 108.5
H29A C29 H29B 107.5
C29 C30 C31 112.4(5)
C29 C30 H30A 109.1
C31 C30 H30A 109.1
C29 C30 H30B 109.1
C31 C30 H30B 109.1
H30A C30 H30B 107.9
C32 C31 C30 112.7(6)
C32 C31 H31A 109.0
C30 C31 H31A 109.0
C32 C31 H31B 109.0
C30 C31 H31B 109.0
H31A C31 H31B 107.8
C31 C32 H32A 109.5
C31 C32 H32B 109.5
H32A C32 H32B 109.5
C31 C32 H32C 109.5
H32A C32 H32C 109.5
H32B C32 H32C 109.5
C34 C33 N5 115.2(4)
C34 C33 H33A 108.5
N5 C33 H33A 108.5
C34 C33 H33B 108.5
N5 C33 H33B 108.5
H33A C33 H33B 107.5
C35 C34 C33 114.2(5)
C35 C34 H34A 108.7
C33 C34 H34A 108.7
C35 C34 H34B 108.7
C33 C34 H34B 108.7
H34A C34 H34B 107.6
C34 C35 C36 117.8(6)
C34 C35 H35A 107.9
C36 C35 H35A 107.9
C34 C35 H35B 107.9
C36 C35 H35B 107.9
H35A C35 H35B 107.2
C35 C36 H36A 109.5
C35 C36 H36B 109.5
H36A C36 H36B 109.5
C35 C36 H36C 109.5
H36A C36 H36C 109.5
H36B C36 H36C 109.5
N5 C37 C38 115.3(3)
N5 C37 H37A 108.5
C38 C37 H37A 108.5
N5 C37 H37B 108.5
C38 C37 H37B 108.5
H37A C37 H37B 107.5
C39 C38 C37 114.8(5)
C39 C38 H38A 108.6
C37 C38 H38A 108.6
C39 C38 H38B 108.6
C37 C38 H38B 108.6
H38A C38 H38B 107.5
C40 C39 C38 126.2(6)
C40 C39 H39A 105.8
C38 C39 H39A 105.8
C40 C39 H39B 105.8
C38 C39 H39B 105.8
H39A C39 H39B 106.2
C39 C40 H40A 109.5
C39 C40 H40B 109.5
H40A C40 H40B 109.5
C39 C40 H40C 109.5
H40A C40 H40C 109.5
H40B C40 H40C 109.5
C1 N1 C2 108.3(2)
C1 N1 H1 127(3)
C2 N1 H1 124(3)
C24 N2 C23 108.2(3)
C24 N2 H2 127(2)
C23 N2 H2 124(2)
C16 N3 C15 116.6(2)
C9 N4 C10 116.6(2)
C37 N5 C33 110.5(3)
C37 N5 C25 110.5(3)
C33 N5 C25 108.0(3)
C37 N5 C29 108.1(3)
C33 N5 C29 109.4(3)
C25 N5 C29 110.4(3)
S1 O3 H3A 118(3)
O2 S1 O1 111.7(2)
O2 S1 O4 113.3(3)
O1 S1 O4 105.5(2)
O2 S1 O3 111.0(2)
O1 S1 O3 108.64(17)
O4 S1 O3 106.43(16)

loop_
_geom_bond_atom_site_label_1
_geom_bond_atom_site_label_2
_geom_bond_distance
C1 N1 1.360(4)
C1 C8 1.388(4)
C1 C24 1.422(4)
C2 N1 1.371(4)
C2 C3 1.389(4)
C2 C7 1.406(4)
C3 C4 1.369(5)
C3 H3 0.96(3)
C4 C5 1.389(5)
C4 H4 0.93(4)
C5 C6 1.382(5)
C5 H5 0.98(4)
C6 C7 1.393(4)
C6 H6 1.01(3)
C7 C8 1.436(4)
C8 C9 1.432(4)
C9 N4 1.328(4)
C9 C16 1.452(4)
C10 N4 1.354(4)
C10 C15 1.408(4)
C10 C11 1.418(4)
C11 C12 1.352(5)
C11 H11 0.94(3)
C12 C13 1.389(5)
C12 H12 1.05(4)
C13 C14 1.353(5)
C13 H13 0.88(4)
C14 C15 1.423(4)
C14 H14 0.94(3)
C15 N3 1.348(4)
C16 N3 1.334(3)
C16 C17 1.428(4)
C17 C24 1.382(4)
C17 C18 1.434(4)
C18 C19 1.395(4)
C18 C23 1.407(4)
C19 C20 1.374(5)
C19 H19 0.93(3)
C20 C21 1.391(6)
C20 H20 1.00(4)
C21 C22 1.362(6)
C21 H21 0.85(4)
C22 C23 1.381(5)
C22 H22 0.87(3)
C23 N2 1.378(4)
C24 N2 1.362(4)
C25 C26 1.508(6)
C25 N5 1.524(5)
C25 H25A 0.9700
C25 H25B 0.9700
C26 C27 1.462(6)
C26 H26A 0.9700
C26 H26B 0.9700
C27 C28 1.469(7)
C27 H27A 0.9700
C27 H27B 0.9700
C28 H28A 0.9600
C28 H28B 0.9600
C28 H28C 0.9600
C29 C30 1.496(6)
C29 N5 1.532(5)
C29 H29A 0.9700
C29 H29B 0.9700
C30 C31 1.516(7)
C30 H30A 0.9700
C30 H30B 0.9700
C31 C32 1.411(8)
C31 H31A 0.9700
C31 H31B 0.9700
C32 H32A 0.9600
C32 H32B 0.9600
C32 H32C 0.9600
C33 C34 1.513(6)
C33 N5 1.522(5)
C33 H33A 0.9700
C33 H33B 0.9700
C34 C35 1.424(7)
C34 H34A 0.9700
C34 H34B 0.9700
C35 C36 1.483(8)
C35 H35A 0.9700
C35 H35B 0.9700
C36 H36A 0.9600
C36 H36B 0.9600
C36 H36C 0.9600
C37 N5 1.502(5)
C37 C38 1.502(6)
C37 H37A 0.9700
C37 H37B 0.9700
C38 C39 1.436(8)
C38 H38A 0.9700
C38 H38B 0.9700
C39 C40 1.410(7)
C39 H39A 0.9700
C39 H39B 0.9700
C40 H40A 0.9600
C40 H40B 0.9600
C40 H40C 0.9600
N1 H1 0.896(10)
N2 H2 0.893(10)
O1 S1 1.415(3)
O2 S1 1.392(3)
O3 S1 1.493(2)
O3 H3A 1.11(7)
O4 S1 1.484(3)

loop_
_geom_torsion_atom_site_label_1
_geom_torsion_atom_site_label_2
_geom_torsion_atom_site_label_3
_geom_torsion_atom_site_label_4
_geom_torsion
N1 C2 C3 C4 179.0(3)
C7 C2 C3 C4 -0.6(5)
C2 C3 C4 C5 -0.6(5)
C3 C4 C5 C6 0.9(6)
C4 C5 C6 C7 0.1(6)
C5 C6 C7 C2 -1.3(5)
C5 C6 C7 C8 179.5(3)
N1 C2 C7 C6 -178.1(3)
C3 C2 C7 C6 1.6(5)
N1 C2 C7 C8 1.3(3)
C3 C2 C7 C8 -179.0(3)
N1 C1 C8 C9 -178.2(3)
C24 C1 C8 C9 1.1(4)
N1 C1 C8 C7 0.6(3)
C24 C1 C8 C7 179.8(3)
C6 C7 C8 C1 178.1(4)
C2 C7 C8 C1 -1.2(3)
C6 C7 C8 C9 -3.3(6)
C2 C7 C8 C9 177.4(3)
C1 C8 C9 N4 179.4(3)
C7 C8 C9 N4 1.0(5)
C1 C8 C9 C16 -0.4(4)
C7 C8 C9 C16 -178.8(3)
N4 C10 C11 C12 -179.6(3)
C15 C10 C11 C12 1.0(5)
C10 C11 C12 C13 0.1(6)
C11 C12 C13 C14 -0.5(7)
C12 C13 C14 C15 -0.2(6)
N4 C10 C15 N3 -0.4(5)
C11 C10 C15 N3 179.0(3)
N4 C10 C15 C14 178.9(3)
C11 C10 C15 C14 -1.8(5)
C13 C14 C15 N3 -179.3(3)
C13 C14 C15 C10 1.4(5)
N4 C9 C16 N3 -0.3(4)
C8 C9 C16 N3 179.4(3)
N4 C9 C16 C17 -179.9(3)
C8 C9 C16 C17 -0.1(4)
N3 C16 C17 C24 -179.7(3)
C9 C16 C17 C24 -0.2(4)
N3 C16 C17 C18 1.3(5)
C9 C16 C17 C18 -179.2(3)
C24 C17 C18 C19 -178.9(3)
C16 C17 C18 C19 0.2(6)
C24 C17 C18 C23 0.3(3)
C16 C17 C18 C23 179.4(3)
C23 C18 C19 C20 -0.6(5)
C17 C18 C19 C20 178.5(3)
C18 C19 C20 C21 0.7(6)
C19 C20 C21 C22 -0.1(7)
C20 C21 C22 C23 -0.7(7)
C21 C22 C23 N2 -178.1(4)
C21 C22 C23 C18 0.8(6)
C19 C18 C23 N2 178.9(3)
C17 C18 C23 N2 -0.5(4)
C19 C18 C23 C22 -0.1(5)
C17 C18 C23 C22 -179.5(3)
C16 C17 C24 N2 -179.3(3)
C18 C17 C24 N2 -0.1(4)
C16 C17 C24 C1 0.9(4)
C18 C17 C24 C1 -179.9(3)
N1 C1 C24 N2 -1.9(6)
C8 C1 C24 N2 178.9(3)
N1 C1 C24 C17 177.8(3)
C8 C1 C24 C17 -1.3(4)
N5 C25 C26 C27 -174.9(4)
C25 C26 C27 C28 -177.2(5)
N5 C29 C30 C31 170.3(4)
C29 C30 C31 C32 -78.7(7)
N5 C33 C34 C35 163.1(5)
C33 C34 C35 C36 -176.0(6)
N5 C37 C38 C39 156.7(6)
C37 C38 C39 C40 -164.9(10)
C8 C1 N1 C2 0.3(4)
C24 C1 N1 C2 -178.9(3)
C3 C2 N1 C1 179.3(3)
C7 C2 N1 C1 -1.0(3)
C17 C24 N2 C23 -0.2(4)
C1 C24 N2 C23 179.6(3)
C22 C23 N2 C24 179.3(4)
C18 C23 N2 C24 0.4(4)
C17 C16 N3 C15 -179.9(3)
C9 C16 N3 C15 0.6(4)
C10 C15 N3 C16 -0.3(4)
C14 C15 N3 C16 -179.5(3)
C8 C9 N4 C10 179.9(3)
C16 C9 N4 C10 -0.3(4)
C15 C10 N4 C9 0.6(4)
C11 C10 N4 C9 -178.7(3)
C38 C37 N5 C33 -60.9(5)
C38 C37 N5 C25 58.6(5)
C38 C37 N5 C29 179.5(4)
C34 C33 N5 C37 -59.5(5)
C34 C33 N5 C25 179.5(4)
C34 C33 N5 C29 59.4(5)
C26 C25 N5 C37 60.4(4)
C26 C25 N5 C33 -178.7(4)
C26 C25 N5 C29 -59.1(5)
C30 C29 N5 C37 174.3(4)
C30 C29 N5 C33 53.9(5)
C30 C29 N5 C25 -64.9(5)
